data_8105067
loop_
_publ_author_name
'Wu, Shuai'
'Peng, Ling'
'Zhou, Pan'
'Zeng, Zhigang'

_publ_section_title
;
 The crystal structure of 1,2-bis((4-methoxyphenyl)ethynyl)benzene,
 C24H18O2
;
_journal_issue 1
_journal_name_full 'Zeitschrift f\"ur Kristallographie - New Crystal Structures'
_journal_page_first 229
_journal_page_last 231
_journal_paper_doi 10.1515/ncrs-2019-0593
_journal_volume 235
_journal_year 2019
_chemical_absolute_configuration .
_chemical_formula_moiety 'C24 H18 O2'
_chemical_formula_sum 'C24 H18 O2'
_chemical_formula_weight 338.38
_space_group_crystal_system orthorhombic
_space_group_IT_number 37
_space_group_name_Hall 'C 2 -2c'
_space_group_name_H-M_alt 'C c c 2'
_atom_sites_solution_hydrogens geom
_atom_sites_solution_primary direct
_cell_angle_alpha 90
_cell_angle_beta 90
_cell_angle_gamma 90
_cell_formula_units_Z 16
_cell_length_a 9.7401(14)
_cell_length_b 34.509(5)
_cell_length_c 21.970(3)
_cell_measurement_reflns_used 2204
_cell_measurement_temperature 298(2)
_cell_measurement_theta_max 20.41
_cell_measurement_theta_min 2.20
_cell_volume 7384.6(18)
_computing_cell_refinement 'SAINT v6.45A (Bruker, 2003) [1]'
_computing_data_collection ' Bruker APEX2'
_computing_data_reduction 'SAINT v6.45A (Bruker, 2003)'
_computing_molecular_graphics 'Olex2 (Dolomanov et al., 2009)[5]'
_computing_publication_material 'Olex2 (Dolomanov et al., 2009)'
_computing_structure_refinement 'SHELXL-2014/7 (Sheldrick, 2015) [2-3]'
_computing_structure_solution 'SHELXL-2014/7 (Sheldrick, 2015) [2-3]'
_diffrn_ambient_temperature 298(2)
_diffrn_detector 'Bruker APEX2 area detector'
_diffrn_detector_area_resol_mean 7.9
_diffrn_detector_type 'CCD area detector'
_diffrn_measured_fraction_theta_full 1.000
_diffrn_measured_fraction_theta_max 1.000
_diffrn_measurement_device 'three-circle diffractometer'
_diffrn_measurement_device_type 'Bruker SMART APEX2 area detector'
_diffrn_measurement_method '\w and \f scans'
_diffrn_radiation_monochromator 'mirror optics'
_diffrn_radiation_probe x-ray
_diffrn_radiation_type MoK\a
_diffrn_radiation_wavelength 0.71073
_diffrn_reflns_av_R_equivalents 0.0525
_diffrn_reflns_av_unetI/netI 0.0556
_diffrn_reflns_Laue_measured_fraction_full 1.000
_diffrn_reflns_Laue_measured_fraction_max 1.000
_diffrn_reflns_limit_h_max 11
_diffrn_reflns_limit_h_min -11
_diffrn_reflns_limit_k_max 40
_diffrn_reflns_limit_k_min -27
_diffrn_reflns_limit_l_max 26
_diffrn_reflns_limit_l_min -26
_diffrn_reflns_number 21324
_diffrn_reflns_point_group_measured_fraction_full 0.998
_diffrn_reflns_point_group_measured_fraction_max 0.998
_diffrn_reflns_theta_full 25.010
_diffrn_reflns_theta_max 25.010
_diffrn_reflns_theta_min 1.180
_diffrn_source 'microfocus sealed X-ray tube'
_diffrn_source_type 'Incoatec I\ms'
_diffrn_standards_number 0
_exptl_absorpt_coefficient_mu 0.076
_exptl_absorpt_correction_T_max 0.992
_exptl_absorpt_correction_T_min 0.986
_exptl_absorpt_correction_type multi-scan
_exptl_absorpt_process_details 'SADABS, (Sheldrick, 2008) [4]'
_exptl_crystal_colour colourless
_exptl_crystal_colour_primary colourless
_exptl_crystal_density_diffrn 1.217
_exptl_crystal_description block
_exptl_crystal_F_000 2848
_exptl_crystal_size_max 0.16
_exptl_crystal_size_mid 0.1
_exptl_crystal_size_min 0.1
_refine_diff_density_max 0.151
_refine_diff_density_min -0.185
_refine_diff_density_rms 0.031
_refine_ls_abs_structure_details
; 
 Flack x determined using 1437 quotients [(I+)-(I-)]/[(I+)+(I-)] 
 (Parsons, Flack and Wagner, Acta Cryst. B69 (2013) 249-259). 
;
_refine_ls_abs_structure_Flack 0.0(10)
_refine_ls_extinction_coef .
_refine_ls_extinction_method none
_refine_ls_goodness_of_fit_ref 1.126
_refine_ls_hydrogen_treatment constr
_refine_ls_matrix_type full
_refine_ls_number_parameters 473
_refine_ls_number_reflns 6512
_refine_ls_number_restraints 1
_refine_ls_restrained_S_all 1.126
_refine_ls_R_factor_all 0.1066
_refine_ls_R_factor_gt 0.0738
_refine_ls_shift/su_max 0.001
_refine_ls_shift/su_mean 0.000
_refine_ls_structure_factor_coef Fsqd
_refine_ls_weighting_details 'w=1/[\s^2^(Fo^2^)+(0.0537P)^2^+1.4503P] where P=(Fo^2^+2Fc^2^)/3'
_refine_ls_weighting_scheme calc
_refine_ls_wR_factor_gt 0.1417
_refine_ls_wR_factor_ref 0.1559
_reflns_Friedel_coverage 0.937
_reflns_Friedel_fraction_full 0.996
_reflns_Friedel_fraction_max 0.996
_reflns_number_gt 4615
_reflns_number_total 6512
_reflns_threshold_expression 'I > 2\s(I)'
_cod_data_source_file suppl_ncrs-2019-0593_suppl.cif
_cod_data_source_block t
_cod_original_cell_volume 7384.7(19)
_cod_database_code 8105067
_shelx_space_group_comment
; 
The symmetry employed for this shelxl refinement is uniquely defined 
by the following loop, which should always be used as a source of 
symmetry information in preference to the above space-group names. 
They are only intended as comments. 
;
_shelx_estimated_absorpt_t_max 0.992
_shelx_estimated_absorpt_t_min 0.988
_olex2_refinement_description
; 
1. Fixed Uiso 
 At 1.2 times of: 
  All C(H) groups 
 At 1.5 times of: 
  All C(H,H,H) groups 
2.a Aromatic/amide H refined with riding coordinates: 
 C1(H1), C2(H2), C7(H7), C8(H8), C10(H10), C11(H11), C13(H13), 
C14(H14),  C19(H19), C20(H20), C22(H22), C23(H23), C25(H25), 
C26(H26), C31(H31), C32(H32),   C34(H34), C35(H35), C37(H37), 
C38(H38), C43(H43), C44(H44), C46(H46), C47(H47) 
2.b Idealised Me refined as rotating group: 
 C12(H12A,H12B,H12C), C24(H24A,H24B,H24C), C36(H36A,H36B,H36C),
 C48(H48A,H48B,  H48C) 
;
_olex2_submission_special_instructions 'No special instructions were received'

loop_
_space_group_symop_operation_xyz
'x, y, z'
'-x, -y, z'
'x, -y, z+1/2'
'-x, y, z+1/2'
'x+1/2, y+1/2, z'
'-x+1/2, -y+1/2, z'
'x+1/2, -y+1/2, z+1/2'
'-x+1/2, y+1/2, z+1/2'

loop_
_atom_site_label
_atom_site_type_symbol
_atom_site_fract_x
_atom_site_fract_y
_atom_site_fract_z
_atom_site_U_iso_or_equiv
_atom_site_adp_type
_atom_site_occupancy
_atom_site_site_symmetry_order
_atom_site_calc_flag
_atom_site_refinement_flags_posn
_atom_site_refinement_flags_adp
_atom_site_refinement_flags_occupancy
_atom_site_disorder_assembly
_atom_site_disorder_group
C1 C 0.0551(8) 0.4894(3) 0.1053(3) 0.089(3) Uani 1 1 d . . . . .
H1 H 0.0942 0.4824 0.0683 0.107 Uiso 1 1 calc R . . . .
C2 C 0.1166(8) 0.4767(2) 0.1592(3) 0.070(2) Uani 1 1 d . . . . .
H2 H 0.1947 0.4612 0.1583 0.084 Uiso 1 1 calc R . . . .
C3 C 0.0570(7) 0.48795(17) 0.2155(3) 0.0526(18) Uani 1 1 d . . . . .
C4 C 0.1077(7) 0.4733(2) 0.2719(3) 0.0603(19) Uani 1 1 d . . . . .
C5 C 0.1462(7) 0.46094(19) 0.3187(3) 0.0504(18) Uani 1 1 d . . . . .
C6 C 0.1811(7) 0.44397(19) 0.3761(3) 0.0543(19) Uani 1 1 d . . . . .
C7 C 0.3064(6) 0.42507(17) 0.3834(3) 0.0567(17) Uani 1 1 d . . . . .
H7 H 0.3664 0.4237 0.3505 0.068 Uiso 1 1 calc R . . . .
C8 C 0.3443(6) 0.40834(18) 0.4376(3) 0.0566(16) Uani 1 1 d . . . . .
H8 H 0.4285 0.3958 0.4412 0.068 Uiso 1 1 calc R . . . .
C9 C 0.2561(8) 0.4103(2) 0.4868(3) 0.0566(19) Uani 1 1 d . . . . .
C10 C 0.1323(7) 0.43010(18) 0.4807(3) 0.0613(18) Uani 1 1 d . . . . .
H10 H 0.0734 0.4321 0.5139 0.074 Uiso 1 1 calc R . . . .
C11 C 0.0967(6) 0.44655(18) 0.4267(3) 0.0563(17) Uani 1 1 d . . . . .
H11 H 0.0138 0.4598 0.4237 0.068 Uiso 1 1 calc R . . . .
C12 C 0.3975(8) 0.3702(2) 0.5489(4) 0.086(3) Uani 1 1 d . . . . .
H12A H 0.4784 0.3853 0.5410 0.129 Uiso 1 1 calc GR . . . .
H12B H 0.3929 0.3490 0.5206 0.129 Uiso 1 1 calc GR . . . .
H12C H 0.4011 0.3602 0.5897 0.129 Uiso 1 1 calc GR . . . .
C13 C 0.7933(7) 0.7338(2) 0.6270(3) 0.080(3) Uani 1 1 d . . . . .
H13 H 0.8235 0.7231 0.6635 0.096 Uiso 1 1 calc R . . . .
C14 C 0.8320(8) 0.7183(2) 0.5735(3) 0.071(2) Uani 1 1 d . . . . .
H14 H 0.8872 0.6963 0.5739 0.086 Uiso 1 1 calc R . . . .
C15 C 0.7938(7) 0.73353(19) 0.5184(3) 0.0545(18) Uani 1 1 d . . . . .
C16 C 0.8406(8) 0.7171(2) 0.4632(4) 0.067(2) Uani 1 1 d . . . . .
C17 C 0.8746(8) 0.7032(2) 0.4149(3) 0.065(2) Uani 1 1 d . . . . .
C18 C 0.9242(7) 0.68933(19) 0.3564(3) 0.0520(17) Uani 1 1 d . . . . .
C19 C 0.9229(6) 0.71202(18) 0.3058(3) 0.0574(17) Uani 1 1 d . . . . .
H19 H 0.8938 0.7376 0.3084 0.069 Uiso 1 1 calc R . . . .
C20 C 0.9647(6) 0.6970(2) 0.2507(3) 0.0592(17) Uani 1 1 d . . . . .
H20 H 0.9660 0.7127 0.2163 0.071 Uiso 1 1 calc R . . . .
C21 C 1.0043(8) 0.6589(2) 0.2465(3) 0.0496(17) Uani 1 1 d . . . . .
C22 C 1.0018(6) 0.63560(17) 0.2963(3) 0.0537(15) Uani 1 1 d . . . . .
H22 H 1.0279 0.6097 0.2932 0.064 Uiso 1 1 calc R . . . .
C23 C 0.9605(6) 0.65051(18) 0.3515(3) 0.0555(16) Uani 1 1 d . . . . .
H23 H 0.9568 0.6346 0.3856 0.067 Uiso 1 1 calc R . . . .
C24 C 1.1059(9) 0.6099(2) 0.1845(4) 0.097(3) Uani 1 1 d . . . . .
H24A H 1.1790 0.6073 0.2135 0.145 Uiso 1 1 calc GR . . . .
H24B H 1.1412 0.6061 0.1442 0.145 Uiso 1 1 calc GR . . . .
H24C H 1.0363 0.5909 0.1927 0.145 Uiso 1 1 calc GR . . . .
C25 C 0.6955(9) 0.2633(2) 0.6356(3) 0.078(2) Uani 1 1 d . . . . .
H25 H 0.6584 0.2723 0.6719 0.094 Uiso 1 1 calc R . . . .
C26 C 0.6455(9) 0.2755(2) 0.5810(3) 0.076(2) Uani 1 1 d . . . . .
H26 H 0.5731 0.2931 0.5812 0.092 Uiso 1 1 calc R . . . .
C27 C 0.6949(8) 0.26362(19) 0.5266(3) 0.063(2) Uani 1 1 d . . . . .
C28 C 0.6417(7) 0.27743(19) 0.4703(4) 0.063(2) Uani 1 1 d . . . . .
C29 C 0.6109(8) 0.2903(2) 0.4213(4) 0.071(2) Uani 1 1 d . . . . .
C30 C 0.5670(7) 0.30403(17) 0.3617(3) 0.0507(16) Uani 1 1 d . . . . .
C31 C 0.4443(7) 0.32251(18) 0.3541(3) 0.0596(17) Uani 1 1 d . . . . .
H31 H 0.3836 0.3240 0.3867 0.072 Uiso 1 1 calc R . . . .
C32 C 0.4085(6) 0.33897(19) 0.2994(3) 0.0609(17) Uani 1 1 d . . . . .
H32 H 0.3236 0.3510 0.2950 0.073 Uiso 1 1 calc R . . . .
C33 C 0.4980(9) 0.3376(2) 0.2515(3) 0.059(2) Uani 1 1 d . . . . .
C34 C 0.6228(8) 0.3194(2) 0.2589(3) 0.070(2) Uani 1 1 d . . . . .
H34 H 0.6837 0.3181 0.2264 0.084 Uiso 1 1 calc R . . . .
C35 C 0.6582(7) 0.3031(2) 0.3133(3) 0.068(2) Uani 1 1 d . . . . .
H35 H 0.7436 0.2914 0.3179 0.082 Uiso 1 1 calc R . . . .
C36 C 0.3535(8) 0.3771(3) 0.1891(4) 0.104(3) Uani 1 1 d . . . . .
H36A H 0.2731 0.3621 0.1980 0.156 Uiso 1 1 calc GR . . . .
H36B H 0.3486 0.3865 0.1480 0.156 Uiso 1 1 calc GR . . . .
H36C H 0.3587 0.3987 0.2166 0.156 Uiso 1 1 calc GR . . . .
C37 C 0.4658(9) 0.5168(2) 0.0922(3) 0.074(3) Uani 1 1 d . . . . .
H37 H 0.4466 0.5290 0.0553 0.089 Uiso 1 1 calc R . . . .
C38 C 0.4230(8) 0.5339(2) 0.1462(3) 0.065(2) Uani 1 1 d . . . . .
H38 H 0.3689 0.5561 0.1456 0.078 Uiso 1 1 calc R . . . .
C39 C 0.4627(7) 0.51706(18) 0.2018(3) 0.0525(18) Uani 1 1 d . . . . .
C40 C 0.4200(7) 0.5342(2) 0.2594(3) 0.0595(19) Uani 1 1 d . . . . .
C41 C 0.3771(7) 0.5458(2) 0.3057(4) 0.0585(19) Uani 1 1 d . . . . .
C42 C 0.3374(6) 0.56155(18) 0.3636(3) 0.0452(15) Uani 1 1 d . . . . .
C43 C 0.3331(6) 0.53678(19) 0.4145(3) 0.0607(18) Uani 1 1 d . . . . .
H43 H 0.3579 0.5109 0.4100 0.073 Uiso 1 1 calc R . . . .
C44 C 0.2930(7) 0.5501(2) 0.4707(3) 0.0600(17) Uani 1 1 d . . . . .
H44 H 0.2954 0.5338 0.5043 0.072 Uiso 1 1 calc R . . . .
C45 C 0.2486(7) 0.5884(2) 0.4772(3) 0.0540(19) Uani 1 1 d . . . . .
C46 C 0.2526(6) 0.61283(17) 0.4276(3) 0.0544(16) Uani 1 1 d . . . . .
H46 H 0.2272 0.6387 0.4318 0.065 Uiso 1 1 calc R . . . .
C47 C 0.2946(6) 0.59871(16) 0.3715(3) 0.0512(15) Uani 1 1 d . . . . .
H47 H 0.2935 0.6153 0.3381 0.061 Uiso 1 1 calc R . . . .
C48 C 0.1466(9) 0.6359(2) 0.5417(4) 0.089(3) Uani 1 1 d . . . . .
H48A H 0.2121 0.6557 0.5318 0.133 Uiso 1 1 calc GR . . . .
H48B H 0.1173 0.6390 0.5831 0.133 Uiso 1 1 calc GR . . . .
H48C H 0.0688 0.6380 0.5151 0.133 Uiso 1 1 calc GR . . . .
O1 O 0.2785(6) 0.39406(16) 0.5421(2) 0.0769(17) Uani 1 1 d . . . . .
O2 O 1.0484(5) 0.64752(16) 0.1891(2) 0.0705(15) Uani 1 1 d . . . . .
O3 O 0.4707(6) 0.35389(18) 0.1958(2) 0.0859(18) Uani 1 1 d . . . . .
O4 O 0.2085(6) 0.59879(16) 0.53431(18) 0.0714(15) Uani 1 1 d . . . . .

loop_
_atom_site_aniso_label
_atom_site_aniso_U_11
_atom_site_aniso_U_22
_atom_site_aniso_U_33
_atom_site_aniso_U_23
_atom_site_aniso_U_13
_atom_site_aniso_U_12
C1 0.091(7) 0.127(9) 0.049(4) 0.005(5) 0.017(4) -0.016(6)
C2 0.055(5) 0.075(5) 0.080(6) -0.004(4) 0.005(4) 0.003(4)
C3 0.056(4) 0.040(4) 0.061(4) -0.001(3) -0.002(3) -0.004(3)
C4 0.061(5) 0.062(5) 0.059(4) 0.007(4) -0.002(3) -0.005(4)
C5 0.049(4) 0.035(4) 0.067(5) 0.004(3) -0.005(3) -0.019(3)
C6 0.051(4) 0.047(4) 0.065(4) 0.008(3) 0.011(4) -0.004(4)
C7 0.050(4) 0.071(4) 0.049(4) 0.007(3) 0.006(3) -0.001(4)
C8 0.044(4) 0.067(4) 0.058(4) 0.003(3) 0.000(3) 0.005(3)
C9 0.054(4) 0.068(5) 0.048(4) 0.000(3) 0.003(3) -0.008(4)
C10 0.062(5) 0.066(4) 0.056(4) -0.002(3) 0.025(3) 0.001(4)
C11 0.045(4) 0.044(4) 0.079(5) 0.000(3) 0.005(4) 0.001(3)
C12 0.095(6) 0.104(7) 0.059(5) 0.010(4) -0.023(4) 0.007(5)
C13 0.056(5) 0.117(8) 0.065(5) 0.029(5) 0.002(4) 0.003(4)
C14 0.065(5) 0.082(5) 0.067(5) 0.015(4) -0.007(4) 0.000(4)
C15 0.050(4) 0.064(5) 0.049(4) 0.002(3) 0.004(3) -0.014(3)
C16 0.069(5) 0.058(5) 0.073(5) -0.003(4) 0.002(4) 0.006(4)
C17 0.064(5) 0.067(5) 0.063(5) -0.011(4) -0.003(4) -0.009(4)
C18 0.050(4) 0.054(4) 0.052(4) -0.005(3) 0.010(3) -0.009(3)
C19 0.053(4) 0.045(4) 0.074(4) 0.008(3) 0.006(4) 0.002(3)
C20 0.055(4) 0.061(4) 0.061(4) 0.014(3) 0.004(3) 0.005(3)
C21 0.055(4) 0.047(4) 0.047(4) -0.003(3) 0.005(3) -0.006(4)
C22 0.058(4) 0.047(4) 0.057(4) -0.007(3) 0.001(3) 0.000(3)
C23 0.062(4) 0.052(4) 0.053(4) 0.003(3) -0.009(3) -0.009(3)
C24 0.118(7) 0.084(6) 0.088(6) -0.033(5) 0.031(5) -0.005(6)
C25 0.100(7) 0.058(5) 0.077(5) -0.002(4) 0.014(4) -0.010(4)
C26 0.099(6) 0.058(4) 0.072(5) 0.008(4) 0.029(5) -0.012(4)
C27 0.070(5) 0.058(5) 0.061(4) 0.008(3) 0.003(4) -0.024(4)
C28 0.060(5) 0.042(4) 0.087(6) 0.005(4) 0.011(4) -0.006(4)
C29 0.073(5) 0.073(5) 0.069(5) 0.003(4) 0.000(4) 0.002(5)
C30 0.056(4) 0.033(3) 0.063(4) -0.003(3) 0.001(4) -0.014(3)
C31 0.053(4) 0.072(5) 0.054(4) -0.003(3) 0.011(3) -0.011(4)
C32 0.046(4) 0.079(5) 0.057(4) -0.008(4) 0.003(3) 0.006(4)
C33 0.070(5) 0.064(5) 0.044(4) -0.003(4) -0.006(4) -0.015(5)
C34 0.063(5) 0.071(5) 0.074(5) -0.013(4) 0.020(4) 0.003(4)
C35 0.059(5) 0.061(5) 0.084(5) -0.006(4) 0.008(4) 0.005(4)
C36 0.082(6) 0.140(10) 0.089(6) 0.044(6) -0.007(5) 0.001(6)
C37 0.099(7) 0.080(6) 0.044(4) 0.009(3) -0.002(4) -0.008(5)
C38 0.069(5) 0.058(4) 0.068(5) 0.008(4) 0.005(4) 0.008(4)
C39 0.053(4) 0.051(4) 0.054(4) -0.003(3) 0.000(3) -0.002(3)
C40 0.044(4) 0.068(5) 0.067(5) -0.008(4) 0.002(4) -0.017(4)
C41 0.054(4) 0.051(4) 0.070(5) -0.009(4) -0.004(4) -0.007(3)
C42 0.036(3) 0.050(4) 0.050(4) 0.007(3) 0.003(3) -0.016(3)
C43 0.057(4) 0.044(4) 0.081(5) 0.001(3) 0.010(4) -0.002(3)
C44 0.063(4) 0.062(4) 0.056(4) 0.014(3) 0.001(3) -0.007(4)
C45 0.043(4) 0.060(5) 0.059(4) -0.002(4) -0.011(3) -0.005(4)
C46 0.064(4) 0.048(4) 0.052(4) 0.001(3) -0.004(3) -0.001(3)
C47 0.059(4) 0.047(4) 0.048(3) 0.011(3) -0.005(3) 0.002(3)
C48 0.116(7) 0.085(6) 0.065(5) -0.011(4) 0.016(5) 0.007(6)
O1 0.086(4) 0.100(4) 0.045(3) 0.018(3) -0.003(3) -0.006(3)
O2 0.075(4) 0.075(3) 0.062(3) 0.001(3) 0.006(3) 0.003(3)
O3 0.088(4) 0.110(5) 0.059(3) -0.001(3) 0.014(3) -0.001(4)
O4 0.085(4) 0.084(4) 0.045(3) -0.008(3) 0.013(2) -0.002(3)

loop_
_atom_type_symbol
_atom_type_description
_atom_type_scat_dispersion_real
_atom_type_scat_dispersion_imag
_atom_type_scat_source
C C 0.0033 0.0016 'International Tables Vol C Tables 4.2.6.8 and 6.1.1.4'
H H 0.0000 0.0000 'International Tables Vol C Tables 4.2.6.8 and 6.1.1.4'
O O 0.0106 0.0060 'International Tables Vol C Tables 4.2.6.8 and 6.1.1.4'

loop_
_geom_angle_atom_site_label_1
_geom_angle_atom_site_label_2
_geom_angle_atom_site_label_3
_geom_angle
_geom_angle_site_symmetry_1
_geom_angle_site_symmetry_3
C1 C1 H1 119.0 2_565 .
C1 C1 C2 122.1(5) 2_565 .
C2 C1 H1 119.0 . .
C1 C2 H2 120.8 . .
C1 C2 C3 118.4(7) . .
C3 C2 H2 120.8 . .
C2 C3 C4 121.2(6) . .
C3 C3 C2 119.4(4) 2_565 .
C3 C3 C4 119.3(4) 2_565 .
C5 C4 C3 178.3(8) . .
C4 C5 C6 174.6(8) . .
C7 C6 C5 120.1(6) . .
C11 C6 C5 122.7(6) . .
C11 C6 C7 117.2(6) . .
C6 C7 H7 119.0 . .
C8 C7 C6 122.1(6) . .
C8 C7 H7 119.0 . .
C7 C8 H8 120.3 . .
C7 C8 C9 119.4(6) . .
C9 C8 H8 120.3 . .
C8 C9 C10 119.0(6) . .
O1 C9 C8 125.5(7) . .
O1 C9 C10 115.4(6) . .
C9 C10 H10 119.6 . .
C11 C10 C9 120.7(6) . .
C11 C10 H10 119.6 . .
C6 C11 H11 119.3 . .
C10 C11 C6 121.4(6) . .
C10 C11 H11 119.3 . .
H12A C12 H12B 109.5 . .
H12A C12 H12C 109.5 . .
H12B C12 H12C 109.5 . .
O1 C12 H12A 109.5 . .
O1 C12 H12B 109.5 . .
O1 C12 H12C 109.5 . .
C13 C13 H13 120.5 6_665 .
C14 C13 C13 119.0(5) . 6_665
C14 C13 H13 120.5 . .
C13 C14 H14 118.5 . .
C13 C14 C15 123.0(8) . .
C15 C14 H14 118.5 . .
C14 C15 C15 118.0(5) . 6_665
C14 C15 C16 121.0(7) . .
C16 C15 C15 121.0(4) . 6_665
C17 C16 C15 177.0(9) . .
C16 C17 C18 174.9(8) . .
C19 C18 C17 122.0(6) . .
C19 C18 C23 119.6(6) . .
C23 C18 C17 118.1(6) . .
C18 C19 H19 120.0 . .
C18 C19 C20 119.9(6) . .
C20 C19 H19 120.0 . .
C19 C20 H20 119.9 . .
C21 C20 C19 120.2(6) . .
C21 C20 H20 119.9 . .
C20 C21 O2 114.8(6) . .
C22 C21 C20 120.4(6) . .
C22 C21 O2 124.8(6) . .
C21 C22 H22 120.2 . .
C21 C22 C23 119.6(6) . .
C23 C22 H22 120.2 . .
C18 C23 H23 119.9 . .
C22 C23 C18 120.2(6) . .
C22 C23 H23 119.9 . .
H24A C24 H24B 109.5 . .
H24A C24 H24C 109.5 . .
H24B C24 H24C 109.5 . .
O2 C24 H24A 109.5 . .
O2 C24 H24B 109.5 . .
O2 C24 H24C 109.5 . .
C25 C25 H25 120.9 6_655 .
C26 C25 C25 118.3(5) . 6_655
C26 C25 H25 120.9 . .
C25 C26 H26 118.1 . .
C27 C26 C25 123.9(8) . .
C27 C26 H26 118.1 . .
C26 C27 C27 117.8(5) . 6_655
C26 C27 C28 122.5(7) . .
C28 C27 C27 119.6(4) . 6_655
C29 C28 C27 173.0(8) . .
C28 C29 C30 176.3(9) . .
C31 C30 C29 121.3(7) . .
C31 C30 C35 118.6(7) . .
C35 C30 C29 119.6(7) . .
C30 C31 H31 119.3 . .
C30 C31 C32 121.5(6) . .
C32 C31 H31 119.3 . .
C31 C32 H32 120.1 . .
C33 C32 C31 119.8(6) . .
C33 C32 H32 120.1 . .
C32 C33 C34 119.1(7) . .
C32 C33 O3 123.3(7) . .
O3 C33 C34 117.7(7) . .
C33 C34 H34 119.5 . .
C35 C34 C33 121.0(7) . .
C35 C34 H34 119.5 . .
C30 C35 H35 120.0 . .
C34 C35 C30 120.0(7) . .
C34 C35 H35 120.0 . .
H36A C36 H36B 109.5 . .
H36A C36 H36C 109.5 . .
H36B C36 H36C 109.5 . .
O3 C36 H36A 109.5 . .
O3 C36 H36B 109.5 . .
O3 C36 H36C 109.5 . .
C37 C37 H37 119.4 2_665 .
C37 C37 C38 121.1(4) 2_665 .
C38 C37 H37 119.4 . .
C37 C38 H38 120.5 . .
C37 C38 C39 119.0(6) . .
C39 C38 H38 120.5 . .
C38 C39 C40 120.6(6) . .
C39 C39 C38 119.7(4) 2_665 .
C39 C39 C40 119.6(4) 2_665 .
C41 C40 C39 174.5(8) . .
C40 C41 C42 174.4(8) . .
C43 C42 C41 118.7(6) . .
C47 C42 C41 123.6(6) . .
C47 C42 C43 117.5(6) . .
C42 C43 H43 119.4 . .
C44 C43 C42 121.2(6) . .
C44 C43 H43 119.4 . .
C43 C44 H44 120.1 . .
C43 C44 C45 119.7(6) . .
C45 C44 H44 120.1 . .
C46 C45 C44 119.3(6) . .
O4 C45 C44 115.5(6) . .
O4 C45 C46 125.2(7) . .
C45 C46 H46 120.1 . .
C45 C46 C47 119.7(6) . .
C47 C46 H46 120.1 . .
C42 C47 C46 122.4(5) . .
C42 C47 H47 118.8 . .
C46 C47 H47 118.8 . .
H48A C48 H48B 109.5 . .
H48A C48 H48C 109.5 . .
H48B C48 H48C 109.5 . .
O4 C48 H48A 109.5 . .
O4 C48 H48B 109.5 . .
O4 C48 H48C 109.5 . .
C9 O1 C12 117.5(6) . .
C21 O2 C24 116.5(6) . .
C33 O3 C36 119.1(6) . .
C45 O4 C48 117.5(6) . .

loop_
_geom_bond_atom_site_label_1
_geom_bond_atom_site_label_2
_geom_bond_distance
_geom_bond_site_symmetry_2
C1 C1 1.301(16) 2_565
C1 H1 0.9300 .
C1 C2 1.397(10) .
C2 H2 0.9300 .
C2 C3 1.420(9) .
C3 C3 1.388(13) 2_565
C3 C4 1.427(10) .
C4 C5 1.175(9) .
C5 C6 1.430(10) .
C6 C7 1.394(9) .
C6 C11 1.386(9) .
C7 H7 0.9300 .
C7 C8 1.374(8) .
C8 H8 0.9300 .
C8 C9 1.383(9) .
C9 C10 1.393(9) .
C9 O1 1.355(8) .
C10 H10 0.9300 .
C10 C11 1.359(9) .
C11 H11 0.9300 .
C12 H12A 0.9600 .
C12 H12B 0.9600 .
C12 H12C 0.9600 .
C12 O1 1.430(9) .
C13 C13 1.402(15) 6_665
C13 H13 0.9300 .
C13 C14 1.345(10) .
C14 H14 0.9300 .
C14 C15 1.370(9) .
C15 C15 1.422(13) 6_665
C15 C16 1.415(10) .
C16 C17 1.211(10) .
C17 C18 1.453(11) .
C18 C19 1.360(9) .
C18 C23 1.390(8) .
C19 H19 0.9300 .
C19 C20 1.378(8) .
C20 H20 0.9300 .
C20 C21 1.375(9) .
C21 C22 1.358(8) .
C21 O2 1.388(8) .
C22 H22 0.9300 .
C22 C23 1.378(8) .
C23 H23 0.9300 .
C24 H24A 0.9600 .
C24 H24B 0.9600 .
C24 H24C 0.9600 .
C24 O2 1.417(9) .
C25 C25 1.401(16) 6_655
C25 H25 0.9300 .
C25 C26 1.361(11) .
C26 H26 0.9300 .
C26 C27 1.353(9) .
C27 C27 1.428(15) 6_655
C27 C28 1.422(11) .
C28 C29 1.205(11) .
C29 C30 1.456(11) .
C30 C31 1.364(8) .
C30 C35 1.386(9) .
C31 H31 0.9300 .
C31 C32 1.374(8) .
C32 H32 0.9300 .
C32 C33 1.368(9) .
C33 C34 1.378(10) .
C33 O3 1.371(9) .
C34 H34 0.9300 .
C34 C35 1.364(9) .
C35 H35 0.9300 .
C36 H36A 0.9600 .
C36 H36B 0.9600 .
C36 H36C 0.9600 .
C36 O3 1.402(9) .
C37 C37 1.337(14) 2_665
C37 H37 0.9300 .
C37 C38 1.390(10) .
C38 H38 0.9300 .
C38 C39 1.406(9) .
C39 C39 1.384(12) 2_665
C39 C40 1.457(10) .
C40 C41 1.170(9) .
C41 C42 1.437(10) .
C42 C43 1.407(9) .
C42 C47 1.360(8) .
C43 H43 0.9300 .
C43 C44 1.375(9) .
C44 H44 0.9300 .
C44 C45 1.398(9) .
C45 C46 1.376(9) .
C45 O4 1.363(8) .
C46 H46 0.9300 .
C46 C47 1.388(8) .
C47 H47 0.9300 .
C48 H48A 0.9600 .
C48 H48B 0.9600 .
C48 H48C 0.9600 .
C48 O4 1.425(9) .

loop_
_geom_torsion_atom_site_label_1
_geom_torsion_atom_site_label_2
_geom_torsion_atom_site_label_3
_geom_torsion_atom_site_label_4
_geom_torsion
_geom_torsion_site_symmetry_1
_geom_torsion_site_symmetry_2
_geom_torsion_site_symmetry_3
_geom_torsion_site_symmetry_4
C1 C1 C2 C3 -0.8(16) 2_565 . . .
C1 C2 C3 C3 -2.0(12) . . . 2_565
C1 C2 C3 C4 174.6(7) . . . .
C5 C6 C7 C8 -180.0(6) . . . .
C5 C6 C11 C10 179.9(6) . . . .
C6 C7 C8 C9 -0.2(10) . . . .
C7 C6 C11 C10 -2.4(10) . . . .
C7 C8 C9 C10 -1.7(10) . . . .
C7 C8 C9 O1 177.8(7) . . . .
C8 C9 C10 C11 1.6(11) . . . .
C8 C9 O1 C12 -5.7(11) . . . .
C9 C10 C11 C6 0.5(10) . . . .
C10 C9 O1 C12 173.9(7) . . . .
C11 C6 C7 C8 2.2(10) . . . .
C13 C13 C14 C15 1.9(15) 6_665 . . .
C13 C14 C15 C15 -1.8(13) . . . 6_665
C13 C14 C15 C16 178.0(8) . . . .
C17 C18 C19 C20 -176.8(7) . . . .
C17 C18 C23 C22 176.9(6) . . . .
C18 C19 C20 C21 1.7(10) . . . .
C19 C18 C23 C22 3.4(10) . . . .
C19 C20 C21 C22 0.5(11) . . . .
C19 C20 C21 O2 -178.0(6) . . . .
C20 C21 C22 C23 -0.6(10) . . . .
C20 C21 O2 C24 172.5(7) . . . .
C21 C22 C23 C18 -1.3(9) . . . .
C22 C21 O2 C24 -5.9(11) . . . .
C23 C18 C19 C20 -3.6(10) . . . .
C25 C25 C26 C27 -0.1(15) 6_655 . . .
C25 C26 C27 C27 0.6(13) . . . 6_655
C25 C26 C27 C28 -179.0(7) . . . .
C29 C30 C31 C32 173.3(7) . . . .
C29 C30 C35 C34 -173.5(7) . . . .
C30 C31 C32 C33 -1.2(10) . . . .
C31 C30 C35 C34 -2.1(10) . . . .
C31 C32 C33 C34 0.5(11) . . . .
C31 C32 C33 O3 -178.9(7) . . . .
C32 C33 C34 C35 -0.6(11) . . . .
C32 C33 O3 C36 8.0(11) . . . .
C33 C34 C35 C30 1.4(11) . . . .
C34 C33 O3 C36 -171.4(7) . . . .
C35 C30 C31 C32 2.1(9) . . . .
C37 C37 C38 C39 5.4(15) 2_665 . . .
C37 C38 C39 C39 -3.2(12) . . . 2_665
C37 C38 C39 C40 179.9(7) . . . .
C41 C42 C43 C44 -178.6(6) . . . .
C41 C42 C47 C46 177.8(6) . . . .
C42 C43 C44 C45 3.4(11) . . . .
C43 C42 C47 C46 2.4(9) . . . .
C43 C44 C45 C46 -3.4(10) . . . .
C43 C44 C45 O4 178.8(7) . . . .
C44 C45 C46 C47 2.9(10) . . . .
C44 C45 O4 C48 -172.4(7) . . . .
C45 C46 C47 C42 -2.4(10) . . . .
C46 C45 O4 C48 9.9(11) . . . .
C47 C42 C43 C44 -2.9(10) . . . .
O1 C9 C10 C11 -178.0(6) . . . .
O2 C21 C22 C23 177.7(6) . . . .
O3 C33 C34 C35 178.8(7) . . . .
O4 C45 C46 C47 -179.6(6) . . . .
